data_2214191
loop_
_publ_author_name
'Brown, Gavin M.'
'Elsegood, Mark R. J.'
'Evans, James R.'
'Sanchez Ballester, Noelia M.'
'Smith, Martin B.'
'Blann, Kevin'

_publ_section_title
;Dichloridobis[<i>N</i>-(diphenylphosphino)isopropylamine-\k<i>P</i>]platinum(II)
 chloroform solvate
;
_journal_coeditor_code FJ2039
_journal_issue 7
_journal_name_full 'Acta Crystallographica Section E'
_journal_page_first m1898
_journal_page_last m1899
_journal_paper_doi 10.1107/S1600536807028206
_journal_volume 63
_journal_year 2007
_chemical_formula_iupac '[Pt Cl2 (C15 H18 N P)2], C H Cl3'
_chemical_formula_moiety 'C30 H36 Cl2 N2 P2 Pt, C H Cl3'
_chemical_formula_sum 'C31 H37 Cl5 N2 P2 Pt'
_chemical_formula_weight 871.91
_chemical_name_systematic
;
Dichloridobis[N-(diphenylphosphino)isopropylamine-\kP]platinum(II) chloroform
solvate
;
_space_group_IT_number 14
_symmetry_cell_setting monoclinic
_symmetry_space_group_name_Hall '-P 2yn'
_symmetry_space_group_name_H-M 'P 1 21/n 1'
_atom_sites_solution_hydrogens 'geom except NH coords freely refined'
_atom_sites_solution_primary heavy
_atom_sites_solution_secondary difmap
_audit_creation_method SHELXL-97
_cell_angle_alpha 90.00
_cell_angle_beta 104.795(2)
_cell_angle_gamma 90.00
_cell_formula_units_Z 4
_cell_length_a 11.5142(4)
_cell_length_b 14.5440(5)
_cell_length_c 21.5825(8)
_cell_measurement_reflns_used 13577
_cell_measurement_temperature 150(2)
_cell_measurement_theta_max 28.92
_cell_measurement_theta_min 2.28
_cell_volume 3494.4(2)
_computing_cell_refinement 'SAINT (Bruker, 2001)'
_computing_data_collection 'SMART (Bruker, 2001)'
_computing_data_reduction SAINT
_computing_molecular_graphics SHELXTL
_computing_publication_material 'SHELXTL and local programs'
_computing_structure_refinement SHELXTL
_computing_structure_solution 'SHELXTL (Bruker, 2000)'
_diffrn_ambient_temperature 150(2)
_diffrn_measured_fraction_theta_full 0.998
_diffrn_measured_fraction_theta_max 0.896
_diffrn_measurement_device_type 'Bruker SMART 1000 CCD'
_diffrn_measurement_method '\w rotation with narrow frames'
_diffrn_radiation_monochromator graphite
_diffrn_radiation_source 'sealed tube'
_diffrn_radiation_type MoK\a
_diffrn_radiation_wavelength 0.71073
_diffrn_reflns_av_R_equivalents 0.0266
_diffrn_reflns_av_sigmaI/netI 0.0300
_diffrn_reflns_limit_h_max 15
_diffrn_reflns_limit_h_min -14
_diffrn_reflns_limit_k_max 17
_diffrn_reflns_limit_k_min -18
_diffrn_reflns_limit_l_max 29
_diffrn_reflns_limit_l_min -27
_diffrn_reflns_number 26733
_diffrn_reflns_theta_full 26.00
_diffrn_reflns_theta_max 29.01
_diffrn_reflns_theta_min 1.71
_diffrn_standards_decay_% 0
_diffrn_standards_number 0
_exptl_absorpt_coefficient_mu 4.513
_exptl_absorpt_correction_T_max 0.531
_exptl_absorpt_correction_T_min 0.287
_exptl_absorpt_correction_type multi-scan
_exptl_absorpt_process_details '(SADABS; Sheldrick, 2003)'
_exptl_crystal_colour colourless
_exptl_crystal_density_diffrn 1.657
_exptl_crystal_density_method 'not measured'
_exptl_crystal_description block
_exptl_crystal_F_000 1720
_exptl_crystal_size_max 0.34
_exptl_crystal_size_mid 0.24
_exptl_crystal_size_min 0.14
_refine_diff_density_max 1.142
_refine_diff_density_min -0.752
_refine_ls_extinction_method none
_refine_ls_goodness_of_fit_ref 1.037
_refine_ls_hydrogen_treatment mixed
_refine_ls_matrix_type full
_refine_ls_number_parameters 380
_refine_ls_number_reflns 8350
_refine_ls_number_restraints 2
_refine_ls_restrained_S_all 1.038
_refine_ls_R_factor_all 0.0327
_refine_ls_R_factor_gt 0.0217
_refine_ls_shift/su_max 0.002
_refine_ls_shift/su_mean 0.000
_refine_ls_structure_factor_coef Fsqd
_refine_ls_weighting_details 'calc w=1/[\s^2^(Fo^2^)+(0.0136P)^2^+2.3257P] where P=(Fo^2^+2Fc^2^)/3'
_refine_ls_weighting_scheme calc
_refine_ls_wR_factor_gt 0.0402
_refine_ls_wR_factor_ref 0.0435
_reflns_number_gt 6863
_reflns_number_total 8350
_reflns_threshold_expression I>2\s(I)
_cod_data_source_file fj2039.cif
_cod_data_source_block I
_cod_original_sg_symbol_H-M 'P 21/n'
_cod_database_code 2214191
_cod_database_fobs_code 2214191

loop_
_symmetry_equiv_pos_as_xyz
'x, y, z'
'-x+1/2, y+1/2, -z+1/2'
'-x, -y, -z'
'x-1/2, -y-1/2, z-1/2'

loop_
_atom_site_type_symbol
_atom_site_label
_atom_site_fract_x
_atom_site_fract_y
_atom_site_fract_z
_atom_site_U_iso_or_equiv
_atom_site_adp_type
_atom_site_calc_flag
_atom_site_refinement_flags
_atom_site_occupancy
Pt Pt1 0.610678(8) 0.266739(7) 0.607682(4) 0.01569(3) Uani d . 1
Cl Cl1 0.40601(5) 0.23034(5) 0.59963(3) 0.02215(13) Uani d . 1
Cl Cl2 0.62839(6) 0.27216(5) 0.71855(3) 0.02706(14) Uani d . 1
P P1 0.58363(5) 0.25957(4) 0.50050(3) 0.01643(13) Uani d . 1
P P2 0.81064(6) 0.28418(4) 0.63150(3) 0.01808(14) Uani d . 1
N N1 0.4412(2) 0.23747(16) 0.46669(10) 0.0239(5) Uani d D 1
H H1 0.397(2) 0.237(2) 0.4910(12) 0.036 Uiso d D 1
C C1 0.3803(2) 0.23277(19) 0.39797(12) 0.0249(6) Uani d . 1
H H1A 0.4430 0.2293 0.3734 0.030 Uiso calc R 1
C C2 0.3042(3) 0.1459(2) 0.38439(14) 0.0401(8) Uani d . 1
H H2A 0.3552 0.0920 0.3986 0.060 Uiso calc R 1
H H2B 0.2670 0.1412 0.3383 0.060 Uiso calc R 1
H H2C 0.2414 0.1485 0.4076 0.060 Uiso calc R 1
C C3 0.3063(3) 0.3187(2) 0.37732(13) 0.0373(7) Uani d . 1
H H3A 0.2467 0.3248 0.4024 0.056 Uiso calc R 1
H H3B 0.2652 0.3143 0.3317 0.056 Uiso calc R 1
H H3C 0.3592 0.3726 0.3846 0.056 Uiso calc R 1
C C4 0.6650(2) 0.16705(17) 0.47293(11) 0.0191(5) Uani d . 1
C C5 0.7616(2) 0.17847(19) 0.44604(12) 0.0236(6) Uani d . 1
H H5 0.7901 0.2385 0.4409 0.028 Uiso calc R 1
C C6 0.8167(3) 0.1026(2) 0.42654(13) 0.0300(7) Uani d . 1
H H6 0.8820 0.1111 0.4076 0.036 Uiso calc R 1
C C7 0.7766(3) 0.0151(2) 0.43462(14) 0.0345(7) Uani d . 1
H H7 0.8141 -0.0366 0.4210 0.041 Uiso calc R 1
C C8 0.6825(3) 0.0023(2) 0.46236(14) 0.0350(7) Uani d . 1
H H8 0.6559 -0.0581 0.4684 0.042 Uiso calc R 1
C C9 0.6266(3) 0.07774(19) 0.48150(13) 0.0280(6) Uani d . 1
H H9 0.5617 0.0687 0.5006 0.034 Uiso calc R 1
C C10 0.6209(2) 0.36412(17) 0.46285(11) 0.0180(5) Uani d . 1
C C11 0.6288(2) 0.44695(18) 0.49622(12) 0.0220(6) Uani d . 1
H H11 0.6239 0.4471 0.5395 0.026 Uiso calc R 1
C C12 0.6440(2) 0.52958(19) 0.46646(14) 0.0275(6) Uani d . 1
H H12 0.6491 0.5857 0.4895 0.033 Uiso calc R 1
C C13 0.6516(3) 0.53001(19) 0.40386(14) 0.0296(7) Uani d . 1
H H13 0.6615 0.5865 0.3837 0.036 Uiso calc R 1
C C14 0.6449(2) 0.44817(19) 0.37024(13) 0.0278(6) Uani d . 1
H H14 0.6513 0.4486 0.3272 0.033 Uiso calc R 1
C C15 0.6288(2) 0.36561(19) 0.39924(12) 0.0237(6) Uani d . 1
H H15 0.6232 0.3098 0.3758 0.028 Uiso calc R 1
N N2 0.86725(19) 0.31830(16) 0.57158(10) 0.0215(5) Uani d D 1
H H2 0.822(2) 0.3539(17) 0.5452(12) 0.032 Uiso d D 1
C C16 0.9961(2) 0.3428(2) 0.58081(13) 0.0298(6) Uani d . 1
H H16 1.0437 0.3106 0.6201 0.036 Uiso calc R 1
C C17 1.0398(3) 0.3090(3) 0.52374(16) 0.0471(9) Uani d . 1
H H17A 1.0278 0.2423 0.5191 0.071 Uiso calc R 1
H H17B 1.1254 0.3231 0.5307 0.071 Uiso calc R 1
H H17C 0.9942 0.3397 0.4847 0.071 Uiso calc R 1
C C18 1.0154(3) 0.4455(2) 0.59066(16) 0.0452(9) Uani d . 1
H H18A 0.9664 0.4784 0.5535 0.068 Uiso calc R 1
H H18B 1.1004 0.4600 0.5955 0.068 Uiso calc R 1
H H18C 0.9920 0.4644 0.6293 0.068 Uiso calc R 1
C C19 0.8767(2) 0.17142(18) 0.65314(12) 0.0220(6) Uani d . 1
C C20 0.9065(2) 0.11735(19) 0.60665(14) 0.0285(6) Uani d . 1
H H20 0.9026 0.1424 0.5655 0.034 Uiso calc R 1
C C21 0.9421(3) 0.0269(2) 0.61997(16) 0.0379(8) Uani d . 1
H H21 0.9621 -0.0098 0.5878 0.046 Uiso calc R 1
C C22 0.9486(3) -0.0103(2) 0.67930(17) 0.0394(8) Uani d . 1
H H22 0.9731 -0.0724 0.6880 0.047 Uiso calc R 1
C C23 0.9196(3) 0.0426(2) 0.72611(16) 0.0369(8) Uani d . 1
H H23 0.9248 0.0170 0.7672 0.044 Uiso calc R 1
C C24 0.8827(2) 0.1333(2) 0.71358(14) 0.0284(6) Uani d . 1
H H24 0.8616 0.1693 0.7458 0.034 Uiso calc R 1
C C25 0.8729(2) 0.36076(18) 0.69854(12) 0.0205(5) Uani d . 1
C C26 0.9837(2) 0.34360(19) 0.74212(12) 0.0246(6) Uani d . 1
H H26 1.0236 0.2868 0.7407 0.030 Uiso calc R 1
C C27 1.0353(3) 0.4093(2) 0.78732(13) 0.0305(7) Uani d . 1
H H27 1.1102 0.3971 0.8169 0.037 Uiso calc R 1
C C28 0.9783(3) 0.4925(2) 0.78963(13) 0.0301(6) Uani d . 1
H H28 1.0138 0.5373 0.8208 0.036 Uiso calc R 1
C C29 0.8696(3) 0.5102(2) 0.74632(13) 0.0306(7) Uani d . 1
H H29 0.8312 0.5678 0.7473 0.037 Uiso calc R 1
C C30 0.8164(2) 0.44455(19) 0.70155(13) 0.0257(6) Uani d . 1
H H30 0.7407 0.4569 0.6727 0.031 Uiso calc R 1
C C31 0.3502(3) 0.2155(2) 0.74824(13) 0.0354(7) Uani d . 1
H H31 0.4102 0.2101 0.7221 0.042 Uiso calc R 1
Cl Cl3 0.42136(9) 0.18738(8) 0.82838(4) 0.0609(3) Uani d . 1
Cl Cl4 0.23036(8) 0.13999(7) 0.71669(4) 0.0556(2) Uani d . 1
Cl Cl5 0.29746(8) 0.32944(6) 0.74342(4) 0.0493(2) Uani d . 1

loop_
_atom_site_aniso_label
_atom_site_aniso_U_11
_atom_site_aniso_U_22
_atom_site_aniso_U_33
_atom_site_aniso_U_12
_atom_site_aniso_U_13
_atom_site_aniso_U_23
Pt1 0.01498(5) 0.01740(5) 0.01464(5) -0.00012(4) 0.00371(3) 0.00047(4)
Cl1 0.0184(3) 0.0288(3) 0.0201(3) -0.0045(3) 0.0065(2) -0.0015(3)
Cl2 0.0228(3) 0.0432(4) 0.0154(3) -0.0049(3) 0.0052(2) -0.0001(3)
P1 0.0161(3) 0.0173(3) 0.0157(3) 0.0000(2) 0.0036(2) -0.0004(3)
P2 0.0161(3) 0.0212(4) 0.0169(3) 0.0001(3) 0.0042(2) 0.0006(3)
N1 0.0203(11) 0.0353(13) 0.0162(10) -0.0040(10) 0.0050(9) -0.0020(10)
C1 0.0213(13) 0.0349(15) 0.0166(12) -0.0032(12) 0.0012(10) -0.0002(12)
C2 0.0420(19) 0.044(2) 0.0284(16) -0.0153(15) -0.0019(14) -0.0034(14)
C3 0.0355(17) 0.048(2) 0.0226(14) 0.0060(14) -0.0025(13) -0.0002(14)
C4 0.0219(13) 0.0183(13) 0.0162(12) 0.0028(10) 0.0033(10) -0.0008(10)
C5 0.0250(14) 0.0233(15) 0.0217(13) 0.0029(11) 0.0044(11) -0.0015(11)
C6 0.0291(15) 0.0351(18) 0.0270(15) 0.0092(13) 0.0092(12) -0.0015(13)
C7 0.0412(18) 0.0295(17) 0.0299(16) 0.0142(14) 0.0039(14) -0.0067(13)
C8 0.0440(19) 0.0194(16) 0.0387(17) 0.0017(13) 0.0051(14) -0.0034(13)
C9 0.0312(16) 0.0236(16) 0.0296(15) -0.0017(12) 0.0087(12) 0.0014(12)
C10 0.0157(12) 0.0196(14) 0.0181(12) 0.0001(10) 0.0033(10) 0.0018(10)
C11 0.0210(13) 0.0253(15) 0.0202(13) 0.0009(11) 0.0062(11) 0.0011(11)
C12 0.0313(16) 0.0177(15) 0.0353(16) 0.0023(12) 0.0117(13) 0.0001(12)
C13 0.0330(16) 0.0224(15) 0.0370(16) 0.0038(12) 0.0153(13) 0.0098(13)
C14 0.0319(16) 0.0326(17) 0.0204(13) 0.0026(12) 0.0095(12) 0.0056(12)
C15 0.0269(14) 0.0241(15) 0.0210(13) 0.0000(11) 0.0075(11) -0.0005(11)
N2 0.0176(11) 0.0263(13) 0.0206(11) -0.0017(9) 0.0047(9) 0.0021(9)
C16 0.0205(14) 0.0417(18) 0.0282(15) -0.0060(12) 0.0082(12) -0.0008(13)
C17 0.0329(18) 0.069(2) 0.046(2) -0.0164(17) 0.0225(15) -0.0153(18)
C18 0.0405(19) 0.049(2) 0.052(2) -0.0213(16) 0.0220(16) -0.0053(17)
C19 0.0156(12) 0.0220(14) 0.0270(14) -0.0005(10) 0.0030(11) 0.0003(11)
C20 0.0224(14) 0.0292(16) 0.0316(15) 0.0082(12) 0.0028(12) 0.0002(12)
C21 0.0268(16) 0.0337(18) 0.048(2) 0.0099(13) -0.0002(14) -0.0082(15)
C22 0.0229(15) 0.0242(16) 0.065(2) 0.0033(12) 0.0002(15) 0.0080(16)
C23 0.0244(15) 0.0379(19) 0.0449(19) -0.0013(13) 0.0024(14) 0.0177(15)
C24 0.0232(14) 0.0304(17) 0.0316(15) -0.0022(12) 0.0071(12) 0.0043(13)
C25 0.0198(13) 0.0232(14) 0.0187(12) -0.0004(11) 0.0053(10) -0.0007(11)
C26 0.0228(14) 0.0248(15) 0.0254(14) 0.0009(11) 0.0047(11) -0.0010(11)
C27 0.0229(14) 0.0396(18) 0.0254(14) -0.0025(12) -0.0006(12) -0.0023(13)
C28 0.0323(16) 0.0312(17) 0.0257(14) -0.0085(13) 0.0050(12) -0.0082(13)
C29 0.0343(17) 0.0245(16) 0.0335(16) 0.0019(12) 0.0096(13) -0.0043(13)
C30 0.0220(14) 0.0287(16) 0.0251(14) 0.0024(11) 0.0034(11) 0.0005(12)
C31 0.0321(16) 0.051(2) 0.0259(15) -0.0043(14) 0.0136(13) -0.0023(14)
Cl3 0.0603(6) 0.0896(8) 0.0323(4) 0.0058(5) 0.0105(4) 0.0095(5)
Cl4 0.0532(5) 0.0645(6) 0.0539(5) -0.0265(5) 0.0226(4) -0.0134(5)
Cl5 0.0398(5) 0.0538(6) 0.0555(5) -0.0010(4) 0.0145(4) -0.0067(4)

loop_
_atom_type_symbol
_atom_type_description
_atom_type_scat_dispersion_real
_atom_type_scat_dispersion_imag
_atom_type_scat_source
C C 0.0033 0.0016 'International Tables Vol C Tables 4.2.6.8 and 6.1.1.4'
H H 0.0000 0.0000 'International Tables Vol C Tables 4.2.6.8 and 6.1.1.4'
N N 0.0061 0.0033 'International Tables Vol C Tables 4.2.6.8 and 6.1.1.4'
P P 0.1023 0.0942 'International Tables Vol C Tables 4.2.6.8 and 6.1.1.4'
Cl Cl 0.1484 0.1585 'International Tables Vol C Tables 4.2.6.8 and 6.1.1.4'
Pt Pt -1.7033 8.3905 'International Tables Vol C Tables 4.2.6.8 and 6.1.1.4'

loop_
_geom_angle_atom_site_label_1
_geom_angle_atom_site_label_2
_geom_angle_atom_site_label_3
_geom_angle
P2 Pt1 P1 96.03(2)
P2 Pt1 Cl2 86.89(2)
P1 Pt1 Cl2 177.05(2)
P2 Pt1 Cl1 169.29(2)
P1 Pt1 Cl1 92.29(2)
Cl2 Pt1 Cl1 84.75(2)
N1 P1 C4 104.36(12)
N1 P1 C10 106.61(11)
C4 P1 C10 105.69(11)
N1 P1 Pt1 108.91(8)
C4 P1 Pt1 114.87(8)
C10 P1 Pt1 115.54(8)
N2 P2 C19 104.32(12)
N2 P2 C25 106.38(12)
C19 P2 C25 107.08(12)
N2 P2 Pt1 116.00(8)
C19 P2 Pt1 107.13(8)
C25 P2 Pt1 115.09(8)
C1 N1 P1 128.26(17)
C1 N1 H1 116(2)
P1 N1 H1 115(2)
N1 C1 C3 110.2(2)
N1 C1 C2 109.6(2)
C3 C1 C2 112.0(2)
N1 C1 H1A 108.3
C3 C1 H1A 108.3
C2 C1 H1A 108.3
C1 C2 H2A 109.5
C1 C2 H2B 109.5
H2A C2 H2B 109.5
C1 C2 H2C 109.5
H2A C2 H2C 109.5
H2B C2 H2C 109.5
C1 C3 H3A 109.5
C1 C3 H3B 109.5
H3A C3 H3B 109.5
C1 C3 H3C 109.5
H3A C3 H3C 109.5
H3B C3 H3C 109.5
C5 C4 C9 118.7(2)
C5 C4 P1 125.5(2)
C9 C4 P1 115.8(2)
C4 C5 C6 120.5(3)
C4 C5 H5 119.7
C6 C5 H5 119.7
C7 C6 C5 120.0(3)
C7 C6 H6 120.0
C5 C6 H6 120.0
C8 C7 C6 120.3(3)
C8 C7 H7 119.8
C6 C7 H7 119.8
C7 C8 C9 119.9(3)
C7 C8 H8 120.0
C9 C8 H8 120.0
C8 C9 C4 120.6(3)
C8 C9 H9 119.7
C4 C9 H9 119.7
C11 C10 C15 118.8(2)
C11 C10 P1 118.78(19)
C15 C10 P1 122.08(19)
C12 C11 C10 120.4(2)
C12 C11 H11 119.8
C10 C11 H11 119.8
C13 C12 C11 120.2(3)
C13 C12 H12 119.9
C11 C12 H12 119.9
C12 C13 C14 120.1(3)
C12 C13 H13 120.0
C14 C13 H13 120.0
C13 C14 C15 120.2(3)
C13 C14 H14 119.9
C15 C14 H14 119.9
C14 C15 C10 120.4(2)
C14 C15 H15 119.8
C10 C15 H15 119.8
C16 N2 P2 122.79(18)
C16 N2 H2 112(2)
P2 N2 H2 114(2)
N2 C16 C18 111.0(2)
N2 C16 C17 109.7(2)
C18 C16 C17 111.3(3)
N2 C16 H16 108.2
C18 C16 H16 108.2
C17 C16 H16 108.2
C16 C17 H17A 109.5
C16 C17 H17B 109.5
H17A C17 H17B 109.5
C16 C17 H17C 109.5
H17A C17 H17C 109.5
H17B C17 H17C 109.5
C16 C18 H18A 109.5
C16 C18 H18B 109.5
H18A C18 H18B 109.5
C16 C18 H18C 109.5
H18A C18 H18C 109.5
H18B C18 H18C 109.5
C20 C19 C24 119.1(3)
C20 C19 P2 119.4(2)
C24 C19 P2 120.9(2)
C19 C20 C21 120.2(3)
C19 C20 H20 119.9
C21 C20 H20 119.9
C22 C21 C20 120.7(3)
C22 C21 H21 119.7
C20 C21 H21 119.7
C21 C22 C23 119.8(3)
C21 C22 H22 120.1
C23 C22 H22 120.1
C22 C23 C24 120.4(3)
C22 C23 H23 119.8
C24 C23 H23 119.8
C23 C24 C19 119.7(3)
C23 C24 H24 120.2
C19 C24 H24 120.2
C30 C25 C26 118.8(2)
C30 C25 P2 118.63(19)
C26 C25 P2 122.0(2)
C27 C26 C25 120.2(3)
C27 C26 H26 119.9
C25 C26 H26 119.9
C28 C27 C26 120.4(3)
C28 C27 H27 119.8
C26 C27 H27 119.8
C29 C28 C27 119.6(3)
C29 C28 H28 120.2
C27 C28 H28 120.2
C28 C29 C30 120.5(3)
C28 C29 H29 119.8
C30 C29 H29 119.8
C29 C30 C25 120.5(3)
C29 C30 H30 119.7
C25 C30 H30 119.7
Cl5 C31 Cl4 109.92(17)
Cl5 C31 Cl3 110.11(16)
Cl4 C31 Cl3 110.91(17)
Cl5 C31 H31 108.6
Cl4 C31 H31 108.6
Cl3 C31 H31 108.6

loop_
_geom_bond_atom_site_label_1
_geom_bond_atom_site_label_2
_geom_bond_distance
Pt1 P2 2.2417(6)
Pt1 P1 2.2564(6)
Pt1 Cl2 2.3503(6)
Pt1 Cl1 2.3780(6)
P1 N1 1.648(2)
P1 C4 1.824(3)
P1 C10 1.826(3)
P2 N2 1.666(2)
P2 C19 1.818(3)
P2 C25 1.821(3)
N1 C1 1.471(3)
N1 H1 0.815(17)
C1 C3 1.514(4)
C1 C2 1.523(4)
C1 H1A 1.0000
C2 H2A 0.9800
C2 H2B 0.9800
C2 H2C 0.9800
C3 H3A 0.9800
C3 H3B 0.9800
C3 H3C 0.9800
C4 C5 1.389(3)
C4 C9 1.399(4)
C5 C6 1.391(4)
C5 H5 0.9500
C6 C7 1.380(4)
C6 H6 0.9500
C7 C8 1.378(4)
C7 H7 0.9500
C8 C9 1.387(4)
C8 H8 0.9500
C9 H9 0.9500
C10 C11 1.395(4)
C10 C15 1.399(3)
C11 C12 1.394(4)
C11 H11 0.9500
C12 C13 1.376(4)
C12 H12 0.9500
C13 C14 1.386(4)
C13 H13 0.9500
C14 C15 1.388(4)
C14 H14 0.9500
C15 H15 0.9500
N2 C16 1.489(3)
N2 H2 0.845(17)
C16 C18 1.517(4)
C16 C17 1.526(4)
C16 H16 1.0000
C17 H17A 0.9800
C17 H17B 0.9800
C17 H17C 0.9800
C18 H18A 0.9800
C18 H18B 0.9800
C18 H18C 0.9800
C19 C20 1.385(4)
C19 C24 1.403(4)
C20 C21 1.386(4)
C20 H20 0.9500
C21 C22 1.374(4)
C21 H21 0.9500
C22 C23 1.377(5)
C22 H22 0.9500
C23 C24 1.392(4)
C23 H23 0.9500
C24 H24 0.9500
C25 C30 1.391(4)
C25 C26 1.401(3)
C26 C27 1.386(4)
C26 H26 0.9500
C27 C28 1.384(4)
C27 H27 0.9500
C28 C29 1.381(4)
C28 H28 0.9500
C29 C30 1.385(4)
C29 H29 0.9500
C30 H30 0.9500
C31 Cl5 1.758(3)
C31 Cl4 1.759(3)
C31 Cl3 1.763(3)
C31 H31 1.0000

loop_
_geom_hbond_atom_site_label_D
_geom_hbond_atom_site_label_H
_geom_hbond_atom_site_label_A
_geom_hbond_distance_DH
_geom_hbond_distance_HA
_geom_hbond_distance_DA
_geom_hbond_angle_DHA
N1 H1 Cl1 0.815(17) 2.32(2) 3.000(2) 141(3)
C31 H31 Cl1 1.00 2.65 3.435(3) 136
C31 H31 Cl2 1.00 2.69 3.521(3) 141

loop_
_geom_torsion_atom_site_label_1
_geom_torsion_atom_site_label_2
_geom_torsion_atom_site_label_3
_geom_torsion_atom_site_label_4
_geom_torsion
P2 Pt1 P1 N1 175.27(9)
Cl1 Pt1 P1 N1 2.01(10)
P2 Pt1 P1 C4 58.67(10)
Cl1 Pt1 P1 C4 -114.59(9)
P2 Pt1 P1 C10 -64.82(9)
Cl1 Pt1 P1 C10 121.92(9)
P1 Pt1 P2 N2 18.14(10)
Cl2 Pt1 P2 N2 -162.27(10)
Cl1 Pt1 P2 N2 159.01(14)
P1 Pt1 P2 C19 -97.86(9)
Cl2 Pt1 P2 C19 81.73(9)
Cl1 Pt1 P2 C19 43.02(16)
P1 Pt1 P2 C25 143.22(10)
Cl2 Pt1 P2 C25 -37.19(10)
Cl1 Pt1 P2 C25 -75.90(16)
C4 P1 N1 C1 -61.4(3)
C10 P1 N1 C1 50.2(3)
Pt1 P1 N1 C1 175.5(2)
P1 N1 C1 C3 -103.9(3)
P1 N1 C1 C2 132.4(2)
N1 P1 C4 C5 130.0(2)
C10 P1 C4 C5 17.7(3)
Pt1 P1 C4 C5 -110.9(2)
N1 P1 C4 C9 -51.5(2)
C10 P1 C4 C9 -163.73(19)
Pt1 P1 C4 C9 67.7(2)
C9 C4 C5 C6 1.7(4)
P1 C4 C5 C6 -179.8(2)
C4 C5 C6 C7 -0.9(4)
C5 C6 C7 C8 -0.4(4)
C6 C7 C8 C9 0.9(4)
C7 C8 C9 C4 0.0(4)
C5 C4 C9 C8 -1.2(4)
P1 C4 C9 C8 -179.9(2)
N1 P1 C10 C11 102.8(2)
C4 P1 C10 C11 -146.55(19)
Pt1 P1 C10 C11 -18.4(2)
N1 P1 C10 C15 -70.1(2)
C4 P1 C10 C15 40.5(2)
Pt1 P1 C10 C15 168.73(18)
C15 C10 C11 C12 0.2(4)
P1 C10 C11 C12 -172.9(2)
C10 C11 C12 C13 -0.2(4)
C11 C12 C13 C14 -0.3(4)
C12 C13 C14 C15 0.9(4)
C13 C14 C15 C10 -0.9(4)
C11 C10 C15 C14 0.3(4)
P1 C10 C15 C14 173.2(2)
C19 P2 N2 C16 -69.1(2)
C25 P2 N2 C16 43.9(2)
Pt1 P2 N2 C16 173.29(18)
P2 N2 C16 C18 -94.6(3)
P2 N2 C16 C17 141.9(2)
N2 P2 C19 C20 -29.7(2)
C25 P2 C19 C20 -142.2(2)
Pt1 P2 C19 C20 93.8(2)
N2 P2 C19 C24 159.1(2)
C25 P2 C19 C24 46.6(2)
Pt1 P2 C19 C24 -77.4(2)
C24 C19 C20 C21 -0.2(4)
P2 C19 C20 C21 -171.5(2)
C19 C20 C21 C22 -0.2(4)
C20 C21 C22 C23 0.0(5)
C21 C22 C23 C24 0.5(5)
C22 C23 C24 C19 -0.9(4)
C20 C19 C24 C23 0.7(4)
P2 C19 C24 C23 172.0(2)
N2 P2 C25 C30 84.6(2)
C19 P2 C25 C30 -164.3(2)
Pt1 P2 C25 C30 -45.4(2)
N2 P2 C25 C26 -86.8(2)
C19 P2 C25 C26 24.3(2)
Pt1 P2 C25 C26 143.23(19)
C30 C25 C26 C27 0.1(4)
P2 C25 C26 C27 171.5(2)
C25 C26 C27 C28 -0.4(4)
C26 C27 C28 C29 -0.3(4)
C27 C28 C29 C30 1.3(4)
C28 C29 C30 C25 -1.5(4)
C26 C25 C30 C29 0.8(4)
P2 C25 C30 C29 -170.9(2)
